data_1567685
loop_
_publ_author_name
'Mahawar, Pritam'
'Shukla, Pratima'
'Chandra Joshi, Prakash'
'Singh, Dharmendra'
'Kumar, Hemant'
'Mukherjee, Goutam'
'Nagendran, Selvarajan'

_publ_section_title
;
 Air and water stable germacarbonyl compounds
;
_journal_issue 42
_journal_name_full 'Chemical Science'
_journal_page_first 12382
_journal_page_last 12388
_journal_paper_doi 10.1039/D2SC01869A
_journal_volume 13
_journal_year 2022
_chemical_formula_moiety 'C78 H98 Br2 Cu2 Ge2 N6 S2 Si4)(C6 H14)'
_chemical_formula_sum 'C84 H112 Br2 Cu2 Ge2 N6 S2 Si4'
_chemical_formula_weight 1814.40
_chemical_name_systematic (DPMGe(S)N(TMS)2CuBr)2
_space_group_crystal_system triclinic
_space_group_IT_number 2
_space_group_name_Hall '-P 1'
_space_group_name_H-M_alt 'P -1'
_symmetry_Int_Tables_number 2
_audit_creation_date 2021-06-26
_audit_creation_method
;
Olex2 1.3
(compiled 2020.11.12 svn.r5f609507 for OlexSys, GUI svn.r6272)
;
_audit_update_record
;
2021-10-21 deposited with the CCDC.	2022-09-01 downloaded from the CCDC.
;
_cell_angle_alpha 89.009(1)
_cell_angle_beta 74.715(1)
_cell_angle_gamma 61.241(1)
_cell_formula_units_Z 1
_cell_length_a 12.3707(4)
_cell_length_b 12.4183(4)
_cell_length_c 16.7015(5)
_cell_measurement_reflns_used 9900
_cell_measurement_temperature 100(2)
_cell_measurement_theta_max 28.28
_cell_measurement_theta_min 2.49
_cell_volume 2151.41(12)
_computing_cell_refinement 'SAINT v8.37A (Bruker, 2015)'
_computing_data_reduction 'SAINT v8.37A (Bruker, 2015)'
_computing_molecular_graphics 'Olex2 1.3 (Dolomanov et al., 2009)'
_computing_publication_material 'Olex2 1.3 (Dolomanov et al., 2009)'
_computing_structure_refinement 'olex2.refine 1.3 (Bourhis et al., 2015)'
_diffrn_ambient_temperature 100.0
_diffrn_measured_fraction_theta_full 0.9995
_diffrn_measured_fraction_theta_max 0.9974
_diffrn_measurement_device_type 'Bruker APEX-II CCD'
_diffrn_measurement_method '\f and \w scans'
_diffrn_radiation_type 'Mo K\a'
_diffrn_radiation_wavelength 0.71073
_diffrn_reflns_av_R_equivalents 0.0532
_diffrn_reflns_av_unetI/netI 0.0327
_diffrn_reflns_Laue_measured_fraction_full 0.9995
_diffrn_reflns_Laue_measured_fraction_max 0.9974
_diffrn_reflns_limit_h_max 16
_diffrn_reflns_limit_h_min -16
_diffrn_reflns_limit_k_max 16
_diffrn_reflns_limit_k_min -16
_diffrn_reflns_limit_l_max 22
_diffrn_reflns_limit_l_min -22
_diffrn_reflns_number 73718
_diffrn_reflns_point_group_measured_fraction_full 0.9995
_diffrn_reflns_point_group_measured_fraction_max 0.9974
_diffrn_reflns_theta_full 25.2417
_diffrn_reflns_theta_max 28.32
_diffrn_reflns_theta_min 1.89
_diffrn_source_current 1.0
_diffrn_source_power 0.05
_diffrn_source_voltage 50.0
_diffrn_standards_number 0
_exptl_absorpt_coefficient_mu 2.258
_exptl_absorpt_correction_T_max 0.7457
_exptl_absorpt_correction_T_min 0.6763
_exptl_absorpt_correction_type multi-scan
_exptl_absorpt_process_details
;
SADABS-2016/2 (Bruker,2016/2) was used for absorption correction.
wR2(int) was 0.0736 before and 0.0614 after correction.
The Ratio of minimum to maximum transmission is 0.9069.
The \l/2 correction factor is Not present.
;
_exptl_crystal_colour red
_exptl_crystal_colour_primary red
_exptl_crystal_density_diffrn 1.400
_exptl_crystal_description sheet
_exptl_crystal_F_000 938
_exptl_crystal_size_max 0.2
_exptl_crystal_size_mid 0.15
_exptl_crystal_size_min 0.1
_refine_diff_density_max 1.4092
_refine_diff_density_min -0.8439
_refine_diff_density_rms 0.1085
_refine_ls_d_res_high 0.7491
_refine_ls_d_res_low 10.7948
_refine_ls_goodness_of_fit_ref 1.0443
_refine_ls_hydrogen_treatment constr
_refine_ls_matrix_type full
_refine_ls_number_constraints 84
_refine_ls_number_parameters 473
_refine_ls_number_reflns 10700
_refine_ls_number_restraints 0
_refine_ls_restrained_S_all 1.0443
_refine_ls_R_factor_all 0.0444
_refine_ls_R_factor_gt 0.0342
_refine_ls_shift/su_max 0.0009
_refine_ls_shift/su_mean 0.0000
_refine_ls_structure_factor_coef Fsqd
_refine_ls_weighting_details 'w=1/[\s^2^(Fo^2^)+(0.0373P)^2^+2.6671P] where P=(Fo^2^+2Fc^2^)/3'
_refine_ls_weighting_scheme calc
_refine_ls_wR_factor_gt 0.0821
_refine_ls_wR_factor_ref 0.0888
_reflns_Friedel_coverage 0.0
_reflns_limit_h_max 16
_reflns_limit_h_min -15
_reflns_limit_k_max 16
_reflns_limit_k_min -16
_reflns_limit_l_max 22
_reflns_limit_l_min 0
_reflns_number_gt 9098
_reflns_number_total 10700
_reflns_threshold_expression I>=2u(I)
_cod_data_source_file d2sc01869a2.cif
_cod_data_source_block PM393_0m_a
_cod_depositor_comments 'Adding full bibliography for 1567676--1567686.cif.'
_cod_database_code 1567685
_olex2_refinement_description
;
1.a Secondary CH2 refined with riding coordinates:
 C41(H41a,H41b), C42(H42a,H42b)
1.b Aromatic/amide H refined with riding coordinates:
 C3(H3), C4(H4), C5(H5), C6(H6), C7(H7), C9(H9), C10(H10), C15(H15), C17(H17),
 C22(H22), C23(H23), C27(H27), C29(H29)
1.c Idealised Me refined as rotating group:
 C14(H14a,H14b,H14c), C19(H19a,H19b,H19c), C20(H20a,H20b,H20c), C31(H31a,H31b,
 H31c), C32(H32a,H32b,H32c), C33(H33a,H33b,H33c), C34(H34a,H34b,H34c), C35(H35a,
 H35b,H35c), C36(H36a,H36b,H36c), C37(H37a,H37b,H37c), C38(H38a,H38b,H38c),
 C39(H39a,H39b,H39c), C40(H40a,H40b,H40c)
;
_olex2_submission_special_instructions 'No special instructions were received'

loop_
_space_group_symop_id
_space_group_symop_operation_xyz
1 x,y,z
2 -x,-y,-z

loop_
_atom_site_label
_atom_site_type_symbol
_atom_site_fract_x
_atom_site_fract_y
_atom_site_fract_z
_atom_site_U_iso_or_equiv
_atom_site_adp_type
_atom_site_occupancy
_atom_site_refinement_flags_posn
Br1 Br 0.65777(2) 0.98232(2) 0.525365(16) 0.02506(7) Uani 1.000000 .
Ge1 Ge 0.57398(2) 0.78064(2) 0.725384(14) 0.01380(6) Uani 1.000000 .
Cu1 Cu 0.48291(3) 0.93845(3) 0.566271(19) 0.02149(7) Uani 1.000000 .
S1 S 0.43387(5) 0.83122(5) 0.66208(4) 0.01732(11) Uani 1.000000 .
Si1 Si 0.66678(7) 0.65503(6) 0.87929(4) 0.02061(14) Uani 1.000000 .
Si2 Si 0.49605(6) 0.59273(6) 0.81280(4) 0.01967(13) Uani 1.000000 .
N1 N 0.75336(18) 0.70537(17) 0.66027(12) 0.0153(4) Uani 1.000000 .
N2 N 0.56437(19) 0.92955(17) 0.76800(12) 0.0176(4) Uani 1.000000 .
N3 N 0.57560(19) 0.68081(18) 0.80816(12) 0.0179(4) Uani 1.000000 .
C1 C 0.7938(2) 0.8677(2) 0.70711(15) 0.0194(5) Uani 1.000000 .
C2 C 0.8953(2) 0.9045(2) 0.69776(17) 0.0239(5) Uani 1.000000 .
C3 C 0.9227(3) 0.9604(3) 0.62960(19) 0.0331(6) Uani 1.000000 .
H3 H 0.8754(3) 0.9779(3) 0.59004(19) 0.0397(7) Uiso 1.000000 R
C4 C 1.0194(3) 0.9917(3) 0.6181(2) 0.0358(7) Uani 1.000000 .
H4 H 1.0373(3) 1.0307(3) 0.5709(2) 0.0430(8) Uiso 1.000000 R
C5 C 1.0883(3) 0.9668(3) 0.6741(2) 0.0375(7) Uani 1.000000 .
H5 H 1.1537(3) 0.9888(3) 0.6665(2) 0.0450(8) Uiso 1.000000 R
C6 C 1.0625(4) 0.9096(4) 0.7419(3) 0.0664(12) Uani 1.000000 .
H6 H 1.1113(4) 0.8909(4) 0.7806(3) 0.0797(15) Uiso 1.000000 R
C7 C 0.9657(4) 0.8786(4) 0.7544(3) 0.0603(11) Uani 1.000000 .
H7 H 0.9480(4) 0.8397(4) 0.8017(3) 0.0724(14) Uiso 1.000000 R
C8 C 0.6683(2) 0.9515(2) 0.75342(15) 0.0198(5) Uani 1.000000 .
C9 C 0.6223(3) 1.0709(2) 0.79345(17) 0.0270(5) Uani 1.000000 .
H9 H 0.6721(3) 1.1095(2) 0.79463(17) 0.0324(6) Uiso 1.000000 R
C10 C 0.4922(3) 1.1207(2) 0.83036(18) 0.0287(6) Uani 1.000000 .
H10 H 0.4359(3) 1.2003(2) 0.86194(18) 0.0344(7) Uiso 1.000000 R
C11 C 0.4570(2) 1.0337(2) 0.81334(15) 0.0209(5) Uani 1.000000 .
C12 C 0.3212(2) 1.0606(2) 0.83469(15) 0.0209(5) Uani 1.000000 .
C13 C 0.2464(2) 1.1341(2) 0.78420(15) 0.0220(5) Uani 1.000000 .
C14 C 0.3022(3) 1.1776(2) 0.70754(17) 0.0284(6) Uani 1.000000 .
H14a H 0.2937(18) 1.2575(9) 0.7233(3) 0.0425(8) Uiso 1.000000 GR
H14b H 0.3935(5) 1.1166(9) 0.6831(7) 0.0425(8) Uiso 1.000000 GR
H14c H 0.2556(13) 1.1867(18) 0.6664(5) 0.0425(8) Uiso 1.000000 GR
C15 C 0.1164(2) 1.1687(2) 0.80617(17) 0.0271(5) Uani 1.000000 .
H15 H 0.0661(2) 1.2167(2) 0.77137(17) 0.0326(6) Uiso 1.000000 R
C16 C 0.0578(3) 1.1353(3) 0.87715(18) 0.0330(6) Uani 1.000000 .
C17 C 0.1331(3) 1.0653(3) 0.92727(17) 0.0320(6) Uani 1.000000 .
H17 H 0.0942(3) 1.0424(3) 0.97650(17) 0.0384(7) Uiso 1.000000 R
C18 C 0.2636(2) 1.0276(2) 0.90754(15) 0.0241(5) Uani 1.000000 .
C19 C 0.3395(3) 0.9541(3) 0.96533(16) 0.0291(6) Uani 1.000000 .
H19a H 0.4001(14) 0.8689(6) 0.9382(5) 0.0436(8) Uiso 1.000000 GR
H19b H 0.3875(16) 0.9922(11) 0.9780(10) 0.0436(8) Uiso 1.000000 GR
H19c H 0.2804(3) 0.9534(16) 1.0173(5) 0.0436(8) Uiso 1.000000 GR
C20 C -0.0832(3) 1.1757(4) 0.8996(2) 0.0540(10) Uani 1.000000 .
H20a H -0.1015(6) 1.1219(17) 0.9379(14) 0.0810(15) Uiso 1.000000 GR
H20b H -0.1337(3) 1.2615(9) 0.9269(16) 0.0810(15) Uiso 1.000000 GR
H20c H -0.1063(6) 1.170(2) 0.8487(3) 0.0810(15) Uiso 1.000000 GR
C21 C 0.8346(2) 0.7513(2) 0.66737(15) 0.0186(4) Uani 1.000000 .
C22 C 0.9627(2) 0.6608(2) 0.62598(15) 0.0221(5) Uani 1.000000 .
H22 H 1.0375(2) 0.6677(2) 0.62024(15) 0.0266(6) Uiso 1.000000 R
C23 C 0.9594(2) 0.5607(2) 0.59546(15) 0.0219(5) Uani 1.000000 .
H23 H 1.0320(2) 0.4848(2) 0.56642(15) 0.0263(6) Uiso 1.000000 R
C24 C 0.8300(2) 0.5902(2) 0.61467(14) 0.0172(4) Uani 1.000000 .
C25 C 0.7849(2) 0.5127(2) 0.58303(14) 0.0166(4) Uani 1.000000 .
C26 C 0.7172(2) 0.5518(2) 0.52274(14) 0.0174(4) Uani 1.000000 .
C27 C 0.6779(2) 0.4762(2) 0.49364(15) 0.0205(5) Uani 1.000000 .
H27 H 0.6312(2) 0.5033(2) 0.45358(15) 0.0246(6) Uiso 1.000000 R
C28 C 0.7045(2) 0.3623(2) 0.52121(16) 0.0227(5) Uani 1.000000 .
C29 C 0.7812(2) 0.3205(2) 0.57481(16) 0.0225(5) Uani 1.000000 .
H29 H 0.8042(2) 0.2409(2) 0.59201(16) 0.0270(6) Uiso 1.000000 R
C30 C 0.8255(2) 0.3911(2) 0.60405(15) 0.0195(5) Uani 1.000000 .
C31 C 0.9233(3) 0.3300(2) 0.65224(17) 0.0263(5) Uani 1.000000 .
H31a H 0.9022(11) 0.2751(14) 0.6878(9) 0.0395(8) Uiso 1.000000 GR
H31b H 1.0096(3) 0.2816(15) 0.61281(17) 0.0395(8) Uiso 1.000000 GR
H31c H 0.9213(14) 0.3938(2) 0.6873(9) 0.0395(8) Uiso 1.000000 GR
C32 C 0.6552(3) 0.2843(2) 0.4934(2) 0.0356(7) Uani 1.000000 .
H32a H 0.6173(19) 0.3195(12) 0.4482(10) 0.0534(10) Uiso 1.000000 GR
H32b H 0.7267(5) 0.1997(6) 0.4733(13) 0.0534(10) Uiso 1.000000 GR
H32c H 0.5895(16) 0.2828(17) 0.5407(4) 0.0534(10) Uiso 1.000000 GR
C33 C 0.6981(2) 0.6655(2) 0.48109(15) 0.0203(5) Uani 1.000000 .
H33a H 0.7532(13) 0.6407(2) 0.4230(4) 0.0304(7) Uiso 1.000000 GR
H33b H 0.6076(4) 0.7152(9) 0.4820(10) 0.0304(7) Uiso 1.000000 GR
H33c H 0.7211(17) 0.7148(9) 0.5112(7) 0.0304(7) Uiso 1.000000 GR
C34 C 0.4570(3) 0.5692(2) 0.71658(16) 0.0244(5) Uani 1.000000 .
H34a H 0.3795(11) 0.6439(7) 0.7125(6) 0.0366(8) Uiso 1.000000 GR
H34b H 0.5293(8) 0.5525(17) 0.66732(18) 0.0366(8) Uiso 1.000000 GR
H34c H 0.4415(18) 0.4986(11) 0.7192(6) 0.0366(8) Uiso 1.000000 GR
C35 C 0.3409(3) 0.6698(3) 0.89854(17) 0.0291(6) Uani 1.000000 .
H35a H 0.3581(3) 0.6778(17) 0.9515(3) 0.0436(8) Uiso 1.000000 GR
H35b H 0.2849(8) 0.7522(8) 0.8858(6) 0.0436(8) Uiso 1.000000 GR
H35c H 0.2983(10) 0.6198(10) 0.9033(9) 0.0436(8) Uiso 1.000000 GR
C36 C 0.6024(3) 0.4296(2) 0.83027(17) 0.0278(5) Uani 1.000000 .
H36a H 0.6756(11) 0.3865(6) 0.7800(5) 0.0416(8) Uiso 1.000000 GR
H36b H 0.6341(16) 0.4314(2) 0.8779(8) 0.0416(8) Uiso 1.000000 GR
H36c H 0.5528(6) 0.3860(6) 0.8420(13) 0.0416(8) Uiso 1.000000 GR
C37 C 0.6933(3) 0.7854(2) 0.90317(17) 0.0268(5) Uani 1.000000 .
H37a H 0.7583(14) 0.7874(11) 0.8555(5) 0.0403(8) Uiso 1.000000 GR
H37b H 0.6122(5) 0.8639(3) 0.9134(12) 0.0403(8) Uiso 1.000000 GR
H37c H 0.7234(18) 0.7733(10) 0.9530(7) 0.0403(8) Uiso 1.000000 GR
C38 C 0.8315(3) 0.5186(3) 0.83988(18) 0.0314(6) Uani 1.000000 .
H38a H 0.8252(3) 0.4455(5) 0.8269(13) 0.0471(9) Uiso 1.000000 GR
H38b H 0.8799(7) 0.5349(8) 0.7892(8) 0.0471(9) Uiso 1.000000 GR
H38c H 0.8762(8) 0.5034(12) 0.8829(5) 0.0471(9) Uiso 1.000000 GR
C39 C 0.5849(3) 0.6299(3) 0.98378(16) 0.0290(6) Uani 1.000000 .
H39a H 0.5061(11) 0.7074(6) 1.0109(6) 0.0436(8) Uiso 1.000000 GR
H39b H 0.5629(18) 0.5656(14) 0.97597(19) 0.0436(8) Uiso 1.000000 GR
H39c H 0.6430(8) 0.6037(18) 1.0190(5) 0.0436(8) Uiso 1.000000 GR
C40 C 0.1668(6) 0.5137(8) 0.8268(5) 0.150(4) Uani 1.000000 .
H40a H 0.245(2) 0.447(4) 0.8371(5) 0.225(6) Uiso 1.000000 GR
H40b H 0.135(3) 0.479(6) 0.7928(19) 0.225(6) Uiso 1.000000 GR
H40c H 0.187(5) 0.5734(15) 0.7969(19) 0.225(6) Uiso 1.000000 GR
C41 C 0.0571(7) 0.5832(8) 0.9156(7) 0.151(4) Uani 1.000000 .
H41a H 0.0798(7) 0.6312(8) 0.9480(7) 0.181(4) Uiso 1.000000 R
H41b H -0.0289(7) 0.6380(8) 0.9081(7) 0.181(4) Uiso 1.000000 R
C42 C 0.0646(6) 0.4680(8) 0.9557(4) 0.132(3) Uani 1.000000 .
H42a H 0.1467(6) 0.4199(8) 0.9697(4) 0.158(4) Uiso 1.000000 R
H42b H 0.0560(6) 0.4136(8) 0.9182(4) 0.158(4) Uiso 1.000000 R

loop_
_atom_site_aniso_label
_atom_site_aniso_U_11
_atom_site_aniso_U_22
_atom_site_aniso_U_33
_atom_site_aniso_U_12
_atom_site_aniso_U_13
_atom_site_aniso_U_23
Br1 0.02863(13) 0.02839(13) 0.03147(14) -0.01946(11) -0.01891(11) 0.01503(10)
Ge1 0.01395(11) 0.01447(11) 0.01432(11) -0.00717(9) -0.00591(8) 0.00271(8)
Cu1 0.02522(16) 0.01954(14) 0.02189(15) -0.01160(12) -0.00935(12) 0.00640(11)
S1 0.0163(3) 0.0191(3) 0.0202(3) -0.0095(2) -0.0094(2) 0.0052(2)
Si1 0.0234(3) 0.0198(3) 0.0173(3) -0.0077(3) -0.0100(3) 0.0043(2)
Si2 0.0214(3) 0.0192(3) 0.0184(3) -0.0109(3) -0.0042(3) 0.0044(2)
N1 0.0141(9) 0.0173(9) 0.0165(9) -0.0090(7) -0.0052(7) 0.0019(7)
N2 0.0190(9) 0.0156(9) 0.0188(9) -0.0075(8) -0.0084(8) 0.0016(7)
N3 0.0215(10) 0.0190(9) 0.0147(9) -0.0105(8) -0.0067(8) 0.0053(7)
C1 0.0226(12) 0.0214(11) 0.0224(11) -0.0141(10) -0.0124(9) 0.0058(9)
C2 0.0190(11) 0.0222(12) 0.0348(14) -0.0122(10) -0.0099(10) -0.0002(10)
C3 0.0286(14) 0.0408(16) 0.0418(16) -0.0236(13) -0.0158(12) 0.0089(13)
C4 0.0283(14) 0.0352(15) 0.0503(18) -0.0213(13) -0.0099(13) 0.0056(13)
C5 0.0254(14) 0.0294(14) 0.063(2) -0.0168(12) -0.0138(14) -0.0041(14)
C6 0.073(3) 0.102(3) 0.084(3) -0.071(3) -0.059(2) 0.042(3)
C7 0.076(3) 0.099(3) 0.066(2) -0.073(3) -0.053(2) 0.044(2)
C8 0.0227(12) 0.0186(11) 0.0229(11) -0.0118(10) -0.0108(9) 0.0030(9)
C9 0.0284(13) 0.0227(12) 0.0351(14) -0.0146(11) -0.0130(11) -0.0001(10)
C10 0.0306(14) 0.0188(12) 0.0351(14) -0.0100(11) -0.0109(11) -0.0051(10)
C11 0.0220(12) 0.0188(11) 0.0212(11) -0.0085(9) -0.0084(9) 0.0007(9)
C12 0.0204(11) 0.0166(10) 0.0206(11) -0.0051(9) -0.0063(9) -0.0009(9)
C13 0.0219(12) 0.0182(11) 0.0201(11) -0.0061(9) -0.0050(9) 0.0007(9)
C14 0.0293(14) 0.0260(13) 0.0261(13) -0.0109(11) -0.0081(11) 0.0077(10)
C15 0.0207(12) 0.0254(12) 0.0284(13) -0.0050(10) -0.0097(10) 0.0075(10)
C16 0.0191(12) 0.0326(14) 0.0343(15) -0.0050(11) -0.0040(11) 0.0084(12)
C17 0.0260(13) 0.0298(14) 0.0282(14) -0.0077(11) -0.0025(11) 0.0112(11)
C18 0.0232(12) 0.0194(11) 0.0208(12) -0.0039(10) -0.0059(10) 0.0010(9)
C19 0.0288(14) 0.0278(13) 0.0227(12) -0.0069(11) -0.0098(11) 0.0045(10)
C20 0.0189(14) 0.066(2) 0.060(2) -0.0107(15) -0.0068(14) 0.0288(19)
C21 0.0172(11) 0.0220(11) 0.0212(11) -0.0120(9) -0.0082(9) 0.0046(9)
C22 0.0172(11) 0.0296(12) 0.0236(12) -0.0140(10) -0.0072(9) 0.0025(10)
C23 0.0163(11) 0.0234(12) 0.0229(12) -0.0079(10) -0.0047(9) 0.0002(9)
C24 0.0173(11) 0.0178(10) 0.0168(10) -0.0084(9) -0.0060(9) 0.0026(8)
C25 0.0144(10) 0.0176(10) 0.0172(10) -0.0078(9) -0.0037(8) 0.0000(8)
C26 0.0149(10) 0.0168(10) 0.0179(10) -0.0065(9) -0.0034(8) 0.0006(8)
C27 0.0153(10) 0.0210(11) 0.0226(11) -0.0064(9) -0.0063(9) -0.0021(9)
C28 0.0178(11) 0.0182(11) 0.0303(13) -0.0075(9) -0.0066(10) -0.0044(9)
C29 0.0213(12) 0.0165(11) 0.0281(12) -0.0085(9) -0.0063(10) 0.0018(9)
C30 0.0180(11) 0.0183(11) 0.0192(11) -0.0066(9) -0.0057(9) 0.0013(9)
C31 0.0305(14) 0.0225(12) 0.0296(13) -0.0120(11) -0.0167(11) 0.0060(10)
C32 0.0280(14) 0.0214(13) 0.060(2) -0.0109(11) -0.0195(14) -0.0040(12)
C33 0.0217(11) 0.0193(11) 0.0183(11) -0.0082(9) -0.0075(9) 0.0038(9)
C34 0.0285(13) 0.0252(12) 0.0268(12) -0.0186(11) -0.0086(10) 0.0052(10)
C35 0.0267(13) 0.0297(13) 0.0284(13) -0.0148(11) -0.0024(11) 0.0026(11)
C36 0.0328(14) 0.0209(12) 0.0273(13) -0.0124(11) -0.0073(11) 0.0073(10)
C37 0.0311(14) 0.0265(13) 0.0262(13) -0.0118(11) -0.0182(11) 0.0042(10)
C38 0.0286(14) 0.0271(13) 0.0320(14) -0.0057(11) -0.0150(12) 0.0025(11)
C39 0.0371(15) 0.0303(14) 0.0194(12) -0.0147(12) -0.0120(11) 0.0073(10)
C40 0.075(4) 0.198(8) 0.168(7) -0.084(5) 0.018(4) -0.091(6)
C41 0.085(5) 0.134(7) 0.275(11) -0.058(5) -0.107(7) 0.044(7)
C42 0.086(4) 0.159(7) 0.137(6) -0.022(4) -0.085(4) -0.029(5)

loop_
_atom_type_symbol
_atom_type_scat_dispersion_real
_atom_type_scat_dispersion_imag
_atom_type_scat_Cromer_Mann_a1
_atom_type_scat_Cromer_Mann_a2
_atom_type_scat_Cromer_Mann_a3
_atom_type_scat_Cromer_Mann_a4
_atom_type_scat_Cromer_Mann_b1
_atom_type_scat_Cromer_Mann_b2
_atom_type_scat_Cromer_Mann_b3
_atom_type_scat_Cromer_Mann_b4
_atom_type_scat_Cromer_Mann_c
_atom_type_scat_source
_atom_type_scat_dispersion_source
C 0.00347 0.00161 2.31000 1.02000 1.58860 0.86500 20.84390 10.20750 0.56870 51.65120 0.215599998832 'International Tables Volume C Table 6.1.1.4 (pp. 500-502)' 'Henke, Gullikson and Davis, At. Data and Nucl. Data Tables, 1993, 54, 2'
H 0.00000 0.00000 0.49300 0.32291 0.14019 0.04081 10.51090 26.12570 3.14236 57.79970 0.0030380000826 'International Tables Volume C Table 6.1.1.4 (pp. 500-502)' 'Henke, Gullikson and Davis, At. Data and Nucl. Data Tables, 1993, 54, 2'
Si 0.08192 0.07060 6.29150 3.03530 1.98910 1.54100 2.43860 32.33370 0.67850 81.69370 1.14069998264 'International Tables Volume C Table 6.1.1.4 (pp. 500-502)' 'Henke, Gullikson and Davis, At. Data and Nucl. Data Tables, 1993, 54, 2'
Ge 0.18162 1.86805 16.08160 6.37470 3.70680 3.68300 2.85090 0.25160 11.44680 54.76250 2.13129997253 'International Tables Volume C Table 6.1.1.4 (pp. 500-502)' 'Henke, Gullikson and Davis, At. Data and Nucl. Data Tables, 1993, 54, 2'
N 0.00653 0.00323 12.21260 3.13220 2.01250 1.16630 0.00570 9.89330 28.99750 0.58260 -11.5290002823 'International Tables Volume C Table 6.1.1.4 (pp. 500-502)' 'Henke, Gullikson and Davis, At. Data and Nucl. Data Tables, 1993, 54, 2'
S 0.12424 0.12443 6.90530 5.20340 1.43790 1.58630 1.46790 22.21510 0.25360 56.17200 0.866900026798 'International Tables Volume C Table 6.1.1.4 (pp. 500-502)' 'Henke, Gullikson and Davis, At. Data and Nucl. Data Tables, 1993, 54, 2'
Br -0.28346 2.55990 17.17890 5.23580 5.63770 3.98510 2.17230 16.57960 0.26090 41.43280 2.95569992065 'International Tables Volume C Table 6.1.1.4 (pp. 500-502)' 'Henke, Gullikson and Davis, At. Data and Nucl. Data Tables, 1993, 54, 2'
Cu 0.34125 1.28947 13.33800 7.16760 5.61580 1.67350 3.58280 0.24700 11.39660 64.81260 1.19099998474 'International Tables Volume C Table 6.1.1.4 (pp. 500-502)' 'Henke, Gullikson and Davis, At. Data and Nucl. Data Tables, 1993, 54, 2'

loop_
_geom_angle_atom_site_label_1
_geom_angle_atom_site_label_2
_geom_angle_atom_site_label_3
_geom_angle
_geom_angle_site_symmetry_1
_geom_angle_site_symmetry_3
_geom_angle_publ_flag
N1 Ge1 S1 118.65(6) . . ?
N2 Ge1 S1 108.41(6) . . ?
N2 Ge1 N1 95.14(8) . . ?
N3 Ge1 S1 118.36(6) . . ?
N3 Ge1 N1 103.47(8) . . ?
N3 Ge1 N2 110.32(8) . . ?
Cu1 Cu1 Br1 56.853(12) 2_676 . ?
Cu1 Cu1 Br1 54.997(12) 2_676 2_676 ?
S1 Cu1 Br1 115.05(2) . 2_676 ?
S1 Cu1 Br1 132.92(2) . . ?
Cu1 S1 Ge1 103.31(3) . . ?
C37 Si1 N3 115.17(10) . . ?
C38 Si1 N3 112.05(11) . . ?
C38 Si1 C37 104.82(13) . . ?
C39 Si1 N3 111.25(11) . . ?
C39 Si1 C37 104.67(12) . . ?
C39 Si1 C38 108.33(13) . . ?
C34 Si2 N3 116.96(10) . . ?
C35 Si2 N3 108.87(11) . . ?
C35 Si2 C34 106.91(12) . . ?
C36 Si2 N3 110.17(11) . . ?
C36 Si2 C34 102.63(12) . . ?
C36 Si2 C35 111.14(12) . . ?
C21 N1 Ge1 123.38(15) . . ?
C24 N1 Ge1 128.11(15) . . ?
C24 N1 C21 107.21(18) . . ?
C8 N2 Ge1 125.02(16) . . ?
C11 N2 Ge1 127.40(16) . . ?
C11 N2 C8 107.50(19) . . ?
Si1 N3 Ge1 122.96(11) . . ?
Si2 N3 Ge1 119.98(11) . . ?
Si2 N3 Si1 116.77(10) . . ?
C8 C1 C2 118.1(2) . . ?
C21 C1 C2 116.3(2) . . ?
C21 C1 C8 125.5(2) . . ?
C3 C2 C1 119.4(2) . . ?
C7 C2 C1 121.4(3) . . ?
C7 C2 C3 119.1(3) . . ?
H3 C3 C2 119.74(15) . . ?
C4 C3 C2 120.5(3) . . ?
C4 C3 H3 119.74(19) . . ?
H4 C4 C3 119.81(19) . . ?
C5 C4 C3 120.4(3) . . ?
C5 C4 H4 119.81(18) . . ?
H5 C5 C4 120.27(18) . . ?
C6 C5 C4 119.5(3) . . ?
C6 C5 H5 120.27(18) . . ?
H6 C6 C5 119.63(18) . . ?
C7 C6 C5 120.7(3) . . ?
C7 C6 H6 119.6(2) . . ?
C6 C7 C2 119.8(3) . . ?
H7 C7 C2 120.10(18) . . ?
H7 C7 C6 120.1(2) . . ?
C1 C8 N2 124.5(2) . . ?
C9 C8 N2 108.1(2) . . ?
C9 C8 C1 127.4(2) . . ?
H9 C9 C8 126.38(15) . . ?
C10 C9 C8 107.2(2) . . ?
C10 C9 H9 126.38(15) . . ?
H10 C10 C9 125.94(15) . . ?
C11 C10 C9 108.1(2) . . ?
C11 C10 H10 125.94(15) . . ?
C10 C11 N2 109.0(2) . . ?
C12 C11 N2 127.2(2) . . ?
C12 C11 C10 123.5(2) . . ?
C13 C12 C11 117.3(2) . . ?
C18 C12 C11 122.2(2) . . ?
C18 C12 C13 120.1(2) . . ?
C14 C13 C12 122.2(2) . . ?
C15 C13 C12 118.8(2) . . ?
C15 C13 C14 119.1(2) . . ?
H14a C14 C13 109.5 . . ?
H14b C14 C13 109.5 . . ?
H14b C14 H14a 109.5 . . ?
H14c C14 C13 109.5 . . ?
H14c C14 H14a 109.5 . . ?
H14c C14 H14b 109.5 . . ?
H15 C15 C13 118.90(15) . . ?
C16 C15 C13 122.2(2) . . ?
C16 C15 H15 118.90(16) . . ?
C17 C16 C15 117.9(2) . . ?
C20 C16 C15 120.8(3) . . ?
C20 C16 C17 121.3(3) . . ?
H17 C17 C16 119.00(16) . . ?
C18 C17 C16 122.0(2) . . ?
C18 C17 H17 119.00(15) . . ?
C17 C18 C12 119.0(2) . . ?
C19 C18 C12 121.4(2) . . ?
C19 C18 C17 119.5(2) . . ?
H19a C19 C18 109.5 . . ?
H19b C19 C18 109.5 . . ?
H19b C19 H19a 109.5 . . ?
H19c C19 C18 109.5 . . ?
H19c C19 H19a 109.5 . . ?
H19c C19 H19b 109.5 . . ?
H20a C20 C16 109.5 . . ?
H20b C20 C16 109.5 . . ?
H20b C20 H20a 109.5 . . ?
H20c C20 C16 109.5 . . ?
H20c C20 H20a 109.5 . . ?
H20c C20 H20b 109.5 . . ?
C1 C21 N1 125.2(2) . . ?
C22 C21 N1 108.2(2) . . ?
C22 C21 C1 126.5(2) . . ?
H22 C22 C21 126.31(14) . . ?
C23 C22 C21 107.4(2) . . ?
C23 C22 H22 126.31(14) . . ?
H23 C23 C22 125.96(14) . . ?
C24 C23 C22 108.1(2) . . ?
C24 C23 H23 125.96(14) . . ?
C23 C24 N1 109.0(2) . . ?
C25 C24 N1 126.2(2) . . ?
C25 C24 C23 124.5(2) . . ?
C26 C25 C24 120.6(2) . . ?
C30 C25 C24 119.9(2) . . ?
C30 C25 C26 118.9(2) . . ?
C27 C26 C25 119.1(2) . . ?
C33 C26 C25 122.7(2) . . ?
C33 C26 C27 117.9(2) . . ?
H27 C27 C26 118.90(14) . . ?
C28 C27 C26 122.2(2) . . ?
C28 C27 H27 118.90(14) . . ?
C29 C28 C27 117.7(2) . . ?
C32 C28 C27 122.0(2) . . ?
C32 C28 C29 120.3(2) . . ?
H29 C29 C28 118.91(14) . . ?
C30 C29 C28 122.2(2) . . ?
C30 C29 H29 118.91(14) . . ?
C29 C30 C25 119.1(2) . . ?
C31 C30 C25 123.0(2) . . ?
C31 C30 C29 117.7(2) . . ?
H31a C31 C30 109.5 . . ?
H31b C31 C30 109.5 . . ?
H31b C31 H31a 109.5 . . ?
H31c C31 C30 109.5 . . ?
H31c C31 H31a 109.5 . . ?
H31c C31 H31b 109.5 . . ?
H32a C32 C28 109.5 . . ?
H32b C32 C28 109.5 . . ?
H32b C32 H32a 109.5 . . ?
H32c C32 C28 109.5 . . ?
H32c C32 H32a 109.5 . . ?
H32c C32 H32b 109.5 . . ?
H33a C33 C26 109.5 . . ?
H33b C33 C26 109.5 . . ?
H33b C33 H33a 109.5 . . ?
H33c C33 C26 109.5 . . ?
H33c C33 H33a 109.5 . . ?
H33c C33 H33b 109.5 . . ?
H34a C34 Si2 109.5 . . ?
H34b C34 Si2 109.5 . . ?
H34b C34 H34a 109.5 . . ?
H34c C34 Si2 109.5 . . ?
H34c C34 H34a 109.5 . . ?
H34c C34 H34b 109.5 . . ?
H35a C35 Si2 109.5 . . ?
H35b C35 Si2 109.5 . . ?
H35b C35 H35a 109.5 . . ?
H35c C35 Si2 109.5 . . ?
H35c C35 H35a 109.5 . . ?
H35c C35 H35b 109.5 . . ?
H36a C36 Si2 109.5 . . ?
H36b C36 Si2 109.5 . . ?
H36b C36 H36a 109.5 . . ?
H36c C36 Si2 109.5 . . ?
H36c C36 H36a 109.5 . . ?
H36c C36 H36b 109.5 . . ?
H37a C37 Si1 109.5 . . ?
H37b C37 Si1 109.5 . . ?
H37b C37 H37a 109.5 . . ?
H37c C37 Si1 109.5 . . ?
H37c C37 H37a 109.5 . . ?
H37c C37 H37b 109.5 . . ?
H38a C38 Si1 109.5 . . ?
H38b C38 Si1 109.5 . . ?
H38b C38 H38a 109.5 . . ?
H38c C38 Si1 109.5 . . ?
H38c C38 H38a 109.5 . . ?
H38c C38 H38b 109.5 . . ?
H39a C39 Si1 109.5 . . ?
H39b C39 Si1 109.5 . . ?
H39b C39 H39a 109.5 . . ?
H39c C39 Si1 109.5 . . ?
H39c C39 H39a 109.5 . . ?
H39c C39 H39b 109.5 . . ?
H40b C40 H40a 109.5 . . ?
H40c C40 H40a 109.5 . . ?
H40c C40 H40b 109.5 . . ?
C41 C40 H40a 109.5 . . ?
C41 C40 H40b 109.5 . . ?
C41 C40 H40c 109.5 . . ?
H41a C41 C40 112.0(3) . . ?
H41b C41 C40 112.0(4) . . ?
H41b C41 H41a 109.7 . . ?
C42 C41 C40 98.6(6) . . ?
C42 C41 H41a 112.0(4) . . ?
C42 C41 H41b 112.0(3) . . ?
C42 C42 C41 102.4(8) 2_567 . ?
H42a C42 C41 111.3(3) . . ?
H42b C42 C41 111.3(4) . . ?
H42b C42 H42a 109.2 . . ?

loop_
_geom_bond_atom_site_label_1
_geom_bond_atom_site_label_2
_geom_bond_distance
_geom_bond_site_symmetry_2
_geom_bond_publ_flag
Br1 Cu1 2.4051(4) . ?
Br1 Cu1 2.4584(4) 2_676 ?
Ge1 S1 2.1005(6) . ?
Ge1 N1 1.9358(18) . ?
Ge1 N2 1.9312(19) . ?
Ge1 N3 1.8385(18) . ?
Cu1 Cu1 2.7253(6) 2_676 ?
Cu1 S1 2.2122(6) . ?
Si1 N3 1.770(2) . ?
Si1 C37 1.869(3) . ?
Si1 C38 1.862(3) . ?
Si1 C39 1.876(3) . ?
Si2 N3 1.779(2) . ?
Si2 C34 1.861(3) . ?
Si2 C35 1.865(3) . ?
Si2 C36 1.880(3) . ?
N1 C21 1.402(3) . ?
N1 C24 1.370(3) . ?
N2 C8 1.398(3) . ?
N2 C11 1.364(3) . ?
C1 C2 1.502(3) . ?
C1 C8 1.390(3) . ?
C1 C21 1.392(3) . ?
C2 C3 1.375(4) . ?
C2 C7 1.382(4) . ?
C3 H3 0.9500 . ?
C3 C4 1.393(4) . ?
C4 H4 0.9500 . ?
C4 C5 1.363(4) . ?
C5 H5 0.9500 . ?
C5 C6 1.374(5) . ?
C6 H6 0.9500 . ?
C6 C7 1.391(5) . ?
C7 H7 0.9500 . ?
C8 C9 1.411(3) . ?
C9 H9 0.9500 . ?
C9 C10 1.373(4) . ?
C10 H10 0.9500 . ?
C10 C11 1.402(3) . ?
C11 C12 1.487(3) . ?
C12 C13 1.404(3) . ?
C12 C18 1.401(3) . ?
C13 C14 1.508(3) . ?
C13 C15 1.391(4) . ?
C14 H14a 0.9800 . ?
C14 H14b 0.9800 . ?
C14 H14c 0.9800 . ?
C15 H15 0.9500 . ?
C15 C16 1.386(4) . ?
C16 C17 1.390(4) . ?
C16 C20 1.501(4) . ?
C17 H17 0.9500 . ?
C17 C18 1.390(4) . ?
C18 C19 1.506(3) . ?
C19 H19a 0.9800 . ?
C19 H19b 0.9800 . ?
C19 H19c 0.9800 . ?
C20 H20a 0.9800 . ?
C20 H20b 0.9800 . ?
C20 H20c 0.9800 . ?
C21 C22 1.410(3) . ?
C22 H22 0.9500 . ?
C22 C23 1.374(3) . ?
C23 H23 0.9500 . ?
C23 C24 1.403(3) . ?
C24 C25 1.485(3) . ?
C25 C26 1.410(3) . ?
C25 C30 1.414(3) . ?
C26 C27 1.391(3) . ?
C26 C33 1.505(3) . ?
C27 H27 0.9500 . ?
C27 C28 1.389(3) . ?
C28 C29 1.389(3) . ?
C28 C32 1.502(3) . ?
C29 H29 0.9500 . ?
C29 C30 1.388(3) . ?
C30 C31 1.515(3) . ?
C31 H31a 0.9800 . ?
C31 H31b 0.9800 . ?
C31 H31c 0.9800 . ?
C32 H32a 0.9800 . ?
C32 H32b 0.9800 . ?
C32 H32c 0.9800 . ?
C33 H33a 0.9800 . ?
C33 H33b 0.9800 . ?
C33 H33c 0.9800 . ?
C34 H34a 0.9800 . ?
C34 H34b 0.9800 . ?
C34 H34c 0.9800 . ?
C35 H35a 0.9800 . ?
C35 H35b 0.9800 . ?
C35 H35c 0.9800 . ?
C36 H36a 0.9800 . ?
C36 H36b 0.9800 . ?
C36 H36c 0.9800 . ?
C37 H37a 0.9800 . ?
C37 H37b 0.9800 . ?
C37 H37c 0.9800 . ?
C38 H38a 0.9800 . ?
C38 H38b 0.9800 . ?
C38 H38c 0.9800 . ?
C39 H39a 0.9800 . ?
C39 H39b 0.9800 . ?
C39 H39c 0.9800 . ?
C40 H40a 0.9800 . ?
C40 H40b 0.9800 . ?
C40 H40c 0.9800 . ?
C40 C41 1.626(11) . ?
C41 H41a 0.9900 . ?
C41 H41b 0.9900 . ?
C41 C42 1.541(11) . ?
C42 C42 1.718(14) 2_567 ?
C42 H42a 0.9900 . ?
C42 H42b 0.9900 . ?

loop_
_geom_torsion_atom_site_label_1
_geom_torsion_atom_site_label_2
_geom_torsion_atom_site_label_3
_geom_torsion_atom_site_label_4
_geom_torsion
_geom_torsion_site_symmetry_1
_geom_torsion_site_symmetry_2
_geom_torsion_site_symmetry_3
_geom_torsion_site_symmetry_4
_geom_torsion_publ_flag
Ge1 N1 C21 C1 -14.2(2) . . . . ?
Ge1 N1 C21 C22 167.12(19) . . . . ?
Ge1 N1 C24 C23 -164.9(2) . . . . ?
Ge1 N1 C24 C25 20.5(2) . . . . ?
Ge1 N2 C8 C1 -1.1(2) . . . . ?
Ge1 N2 C8 C9 178.9(2) . . . . ?
Ge1 N2 C11 C10 -178.9(2) . . . . ?
Ge1 N2 C11 C12 -5.3(2) . . . . ?
N1 C21 C1 C2 -172.3(2) . . . . ?
N1 C21 C1 C8 7.2(3) . . . . ?
N1 C21 C22 C23 -1.0(2) . . . . ?
N1 C24 C23 C22 -2.8(2) . . . . ?
N1 C24 C25 C26 64.9(3) . . . . ?
N1 C24 C25 C30 -124.2(2) . . . . ?
N2 C8 C1 C2 -179.4(2) . . . . ?
N2 C8 C1 C21 1.1(3) . . . . ?
N2 C8 C9 C10 -1.0(2) . . . . ?
N2 C11 C10 C9 1.4(2) . . . . ?
N2 C11 C12 C13 -97.8(3) . . . . ?
N2 C11 C12 C18 89.8(3) . . . . ?
C1 C2 C3 C4 -177.9(3) . . . . ?
C1 C2 C7 C6 177.4(4) . . . . ?
C1 C8 C9 C10 179.0(3) . . . . ?
C1 C21 C22 C23 -179.7(3) . . . . ?
C2 C3 C4 C5 0.3(4) . . . . ?
C2 C7 C6 C5 0.6(5) . . . . ?
C3 C4 C5 C6 0.5(4) . . . . ?
C4 C5 C6 C7 -1.0(4) . . . . ?
C8 C9 C10 C11 -0.2(2) . . . . ?
C9 C10 C11 C12 -172.6(2) . . . . ?
C10 C11 C12 C13 75.1(3) . . . . ?
C10 C11 C12 C18 -97.4(3) . . . . ?
C11 C12 C13 C14 4.2(3) . . . . ?
C11 C12 C13 C15 -175.2(2) . . . . ?
C11 C12 C18 C17 174.4(2) . . . . ?
C11 C12 C18 C19 -4.7(3) . . . . ?
C12 C13 C15 C16 1.5(3) . . . . ?
C12 C18 C17 C16 -0.4(3) . . . . ?
C13 C15 C16 C17 0.2(3) . . . . ?
C13 C15 C16 C20 179.2(3) . . . . ?
C15 C16 C17 C18 -0.7(3) . . . . ?
C16 C17 C18 C19 178.7(3) . . . . ?
C21 C22 C23 C24 2.3(2) . . . . ?
C22 C23 C24 C25 171.83(18) . . . . ?
C23 C24 C25 C26 -108.9(2) . . . . ?
C23 C24 C25 C30 62.0(3) . . . . ?
C24 C25 C26 C27 179.2(2) . . . . ?
C24 C25 C26 C33 6.2(3) . . . . ?
C24 C25 C30 C29 179.2(2) . . . . ?
C24 C25 C30 C31 -5.3(3) . . . . ?
C25 C26 C27 C28 -0.8(3) . . . . ?
C25 C30 C29 C28 4.1(3) . . . . ?
C26 C27 C28 C29 -4.9(3) . . . . ?
C26 C27 C28 C32 176.4(2) . . . . ?
C27 C28 C29 C30 3.2(3) . . . . ?
C28 C29 C30 C31 -171.7(2) . . . . ?
C40 C41 C42 C42 -171.5(5) . . . 2_567 ?
